data_7157843
loop_
_publ_author_name
'Samser, Shaikh'
'Biswal, Priyabrata'
'Meher, Sushanta Kumar'
'Venkatasubbaiah, Krishnan'

_publ_section_title
;
 Palladium mediated one-pot synthesis of 3-aryl-cyclohexenones and
 1,5-diketones from allyl alcohols and aryl ketones.
;
_journal_issue 6
_journal_name_full 'Organic &amp; biomolecular chemistry'
_journal_page_first 1386
_journal_page_last 1394
_journal_paper_doi 10.1039/d0ob02515a
_journal_volume 19
_journal_year 2021
_chemical_formula_moiety 'C15 H16 O'
_chemical_formula_sum 'C15 H16 O'
_chemical_formula_weight 212.28
_space_group_crystal_system monoclinic
_space_group_IT_number 14
_space_group_name_Hall '-P 2yn'
_space_group_name_H-M_alt 'P 1 21/n 1'
_atom_sites_solution_hydrogens geom
_atom_sites_solution_primary dual
_audit_creation_date 2019-12-30
_audit_creation_method
;
Olex2 1.2
(compiled 2015.01.26 svn.r3150 for OlexSys, GUI svn.r4998)
;
_audit_update_record
;
2020-08-13 deposited with the CCDC.	2021-01-13 downloaded from the CCDC.
;
_cell_angle_alpha 90
_cell_angle_beta 98.551(15)
_cell_angle_gamma 90
_cell_formula_units_Z 4
_cell_length_a 8.9714(15)
_cell_length_b 6.6608(7)
_cell_length_c 19.405(3)
_cell_measurement_reflns_used 2981
_cell_measurement_temperature 114(1)
_cell_measurement_theta_max 72.5770
_cell_measurement_theta_min 4.5500
_cell_volume 1146.7(3)
_computing_cell_refinement 'CrysAlisPro 1.171.39.46b (Rigaku OD, 2018)'
_computing_data_collection 'CrysAlisPro 1.171.39.46b (Rigaku OD, 2018)'
_computing_data_reduction 'CrysAlisPro 1.171.39.46b (Rigaku OD, 2018)'
_computing_molecular_graphics 'Olex2 (Dolomanov et al., 2009)'
_computing_publication_material 'Olex2 (Dolomanov et al., 2009)'
_computing_structure_refinement 'ShelXL (Sheldrick, 2008)'
_computing_structure_solution 'ShelXT (Sheldrick, 2015)'
_diffrn_ambient_environment N~2~
_diffrn_ambient_temperature 114(1)
_diffrn_detector 'CCD plate'
_diffrn_detector_type 'Pilatus 200K'
_diffrn_measured_fraction_theta_full 0.941
_diffrn_measured_fraction_theta_max 0.941
_diffrn_measurement_details
;
List of Runs (angles in degrees, time in seconds):

  # Type    Start    End  Width  t~exp~   \w     \q     \k     \f   Frames
#--------------------------------------------------------------------------
  1  \w    -98.00 -10.00   0.50    4.50    --  -38.50 139.00   5.00  176
  2  \w    -93.00  -6.00   0.50    4.50    --  -38.50 130.00-168.00  174
  3  \w     28.00 102.00   0.50    4.50    --   47.81-130.00 118.00  148
  4  \w     32.00 107.00   0.50    4.50    --   47.81-139.00 -55.00  150
  5  \w     40.00 128.00   0.50   18.00    --  102.63-139.00 -55.00  176
  6  \w     39.00 121.00   0.50   18.00    --  102.63-130.00 118.00  164
  7  \w     86.00 166.00   0.50   18.00    --  102.63 139.00   5.00  160
  8  \w     92.00 167.00   0.50   18.00    --  102.63 130.00-168.00  150
  9  \w   -103.00 -15.00   0.50    4.50    --  -38.50 -77.00  30.00  176
 10  \w    -44.00  31.00   0.50    4.50    --  -38.50  19.00 -60.00  150
 11  \w   -101.00 -27.00   0.50    4.50    --  -38.50 -57.00 120.00  148
 12  \w     25.00 112.00   0.50    4.50    --   47.81  77.00-120.00  174
 13  \w     45.00 114.00   0.50    4.50    --   47.81  37.00   0.00  138
 14  \w     38.00 107.00   0.50   18.00    --  102.63 -45.00 -90.00  138
 15  \w     35.00 106.00   0.50   18.00    --  102.63 -30.00 120.00  142
 16  \w     34.00 111.00   0.50   18.00    --  102.63 -15.00 -60.00  154
 17  \w     94.00 168.00   0.50   18.00    --  102.63 125.00 150.00  148
 18  \w     38.00 107.00   0.50   18.00    --  102.63 -45.00  90.00  138
 19  \w     33.00 171.00   0.50   18.00    --  102.63   0.00-120.00  276
 20  \w     38.00 107.00   0.50   18.00    --  102.63 -45.00-180.00  138
 21  \w     98.00 167.00   0.50   18.00    --  102.63  45.00-120.00  138
 22  \w     38.00 118.00   0.50   18.00    --  102.63-125.00 150.00  160
 23  \w     40.00 116.00   0.50   18.00    --  102.63 -61.00  90.00  152
 24  \w     38.00 126.00   0.50   18.00    --  102.63 -77.00   0.00  176
 25  \w     38.00 118.00   0.50   18.00    --  102.63-125.00 -60.00  160
 26  \w     40.00 116.00   0.50   18.00    --  102.63 -61.00 120.00  152
 27  \w     38.00 126.00   0.50   18.00    --  102.63 -77.00 -90.00  176
 28  \w     94.00 168.00   0.50   18.00    --  102.63 125.00-120.00  148
 29  \w     90.00 165.00   0.50   18.00    --  102.63  61.00 -60.00  150
 30  \w     98.00 167.00   0.50   18.00    --  102.63  45.00 -90.00  138
 31  \w     40.00 116.00   0.50   18.00    --  102.63 -61.00-120.00  152
 32  \w     39.00 125.00   0.50   18.00    --  102.63-134.00-178.03  172
 33  \w     95.00 171.00   0.50   18.00    --  102.63  15.00 -30.00  152
;
_diffrn_measurement_device 'four-circle diffractometer'
_diffrn_measurement_device_type 'SuperNova, Dual, Cu at home/near, Pilatus 200K'
_diffrn_measurement_method '\w scans'
_diffrn_orient_matrix_type 'CrysAlisPro convention (1999,Acta A55,543-557)'
_diffrn_orient_matrix_UB_11 -0.0315758000
_diffrn_orient_matrix_UB_12 -0.0611763000
_diffrn_orient_matrix_UB_13 0.0729333000
_diffrn_orient_matrix_UB_21 -0.1229495000
_diffrn_orient_matrix_UB_22 -0.1470782000
_diffrn_orient_matrix_UB_23 -0.0333279000
_diffrn_orient_matrix_UB_31 0.1188538000
_diffrn_orient_matrix_UB_32 -0.1675917000
_diffrn_orient_matrix_UB_33 0.0027112000
_diffrn_radiation_monochromator mirror
_diffrn_radiation_probe x-ray
_diffrn_radiation_type CuK\a
_diffrn_radiation_wavelength 1.54184
_diffrn_reflns_av_R_equivalents 0.1362
_diffrn_reflns_av_unetI/netI 0.0616
_diffrn_reflns_Laue_measured_fraction_full 0.941
_diffrn_reflns_Laue_measured_fraction_max 0.941
_diffrn_reflns_limit_h_max 10
_diffrn_reflns_limit_h_min -10
_diffrn_reflns_limit_k_max 6
_diffrn_reflns_limit_k_min -7
_diffrn_reflns_limit_l_max 23
_diffrn_reflns_limit_l_min -23
_diffrn_reflns_number 13865
_diffrn_reflns_point_group_measured_fraction_full 0.941
_diffrn_reflns_point_group_measured_fraction_max 0.941
_diffrn_reflns_theta_full 66.592
_diffrn_reflns_theta_max 66.592
_diffrn_reflns_theta_min 4.609
_diffrn_source 'micro-focus sealed X-ray tube'
_diffrn_source_type 'SuperNova (Cu) X-ray Source'
_exptl_absorpt_coefficient_mu 0.580
_exptl_absorpt_correction_T_max 1.00000
_exptl_absorpt_correction_T_min 0.51642
_exptl_absorpt_correction_type multi-scan
_exptl_absorpt_process_details
;
CrysAlisPro 1.171.39.46b (Rigaku Oxford Diffraction, 2018)
Empirical absorption correction using spherical harmonics,
 implemented in SCALE3 ABSPACK scaling algorithm.
;
_exptl_crystal_density_diffrn 1.230
_exptl_crystal_description plate
_exptl_crystal_F_000 456
_exptl_crystal_size_max 0.15
_exptl_crystal_size_mid 0.12
_exptl_crystal_size_min 0.11
_refine_diff_density_max 0.439
_refine_diff_density_min -0.335
_refine_diff_density_rms 0.083
_refine_ls_extinction_method none
_refine_ls_goodness_of_fit_ref 1.280
_refine_ls_hydrogen_treatment constr
_refine_ls_matrix_type full
_refine_ls_number_parameters 146
_refine_ls_number_reflns 1899
_refine_ls_number_restraints 0
_refine_ls_restrained_S_all 1.280
_refine_ls_R_factor_all 0.1201
_refine_ls_R_factor_gt 0.1022
_refine_ls_shift/su_max 0.000
_refine_ls_shift/su_mean 0.000
_refine_ls_structure_factor_coef Fsqd
_refine_ls_weighting_details 'w=1/[\s^2^(Fo^2^)+(0.2000P)^2^] where P=(Fo^2^+2Fc^2^)/3'
_refine_ls_weighting_scheme calc
_refine_ls_wR_factor_gt 0.2919
_refine_ls_wR_factor_ref 0.3190
_reflns_Friedel_coverage 0.000
_reflns_number_gt 1406
_reflns_number_total 1899
_reflns_threshold_expression 'I > 2\s(I)'
_cod_data_source_file d0ob02515a2.cif
_cod_data_source_block sam-1-tet-3p2
_cod_depositor_comments 'Adding full bibliography for 7157843.cif.'
_cod_database_code 7157843
_chemical_oxdiff_formula 'C60 H56 O4 '
_shelx_space_group_comment
;
The symmetry employed for this shelxl refinement is uniquely defined
by the following loop, which should always be used as a source of
symmetry information in preference to the above space-group names.
They are only intended as comments.
;
_diffrn_oxdiff_ac3_digest_frames
;
01f2f0683f30fc2f87081b32fbe5d614440002693bf
;
_reflns_odcompleteness_completeness 99.73
_reflns_odcompleteness_iscentric 1
_reflns_odcompleteness_theta 66.97
_olex2_refinement_description
;
1. Fixed Uiso
 At 1.2 times of:
  All C(H) groups, All C(H,H) groups
 At 1.5 times of:
  All C(H,H,H) groups
2.a Ternary CH refined with riding coordinates:
 C12(H12), C13(H13)
2.b Secondary CH2 refined with riding coordinates:
 C10(H10A,H10B), C14(H14A,H14B), C11(H11A,H11B)
2.c Aromatic/amide H refined with riding coordinates:
 C2(H2), C5(H5), C8(H8), C6(H6), C7(H7)
2.d Idealised Me refined as rotating group:
 C15(H15A,H15B,H15C)
;
_shelx_shelxl_version_number 2014/7
_olex2_submission_special_instructions 'No special instructions were received'
_oxdiff_exptl_absorpt_empirical_details
;
Empirical correction (ABSPACK) includes:
- Absorption correction using spherical harmonics
- Frame scaling
;
_oxdiff_exptl_absorpt_empirical_full_max 4.353
_oxdiff_exptl_absorpt_empirical_full_min 0.219

loop_
_space_group_symop_operation_xyz
'x, y, z'
'-x+1/2, y+1/2, -z+1/2'
'-x, -y, -z'
'x-1/2, -y-1/2, z-1/2'

loop_
_atom_site_label
_atom_site_type_symbol
_atom_site_fract_x
_atom_site_fract_y
_atom_site_fract_z
_atom_site_U_iso_or_equiv
_atom_site_adp_type
_atom_site_occupancy
_atom_site_site_symmetry_order
_atom_site_calc_flag
_atom_site_refinement_flags_posn
_atom_site_refinement_flags_adp
_atom_site_refinement_flags_occupancy
_atom_site_disorder_assembly
_atom_site_disorder_group
O1 O 0.5133(3) 0.0601(3) 0.61178(12) 0.0576(8) Uani 1 1 d . . . . .
C4 C 0.2331(4) 0.4695(4) 0.43288(15) 0.0441(8) Uani 1 1 d . . . . .
C2 C 0.3814(3) 0.2658(4) 0.52537(15) 0.0436(8) Uani 1 1 d . . . . .
H2 H 0.4031 0.1804 0.4903 0.052 Uiso 1 1 calc R . . . .
C3 C 0.2973(4) 0.4304(4) 0.50653(15) 0.0441(8) Uani 1 1 d . . . . .
C1 C 0.4400(4) 0.2136(4) 0.59687(17) 0.0496(9) Uani 1 1 d . . . . .
C5 C 0.2405(4) 0.3228(5) 0.38094(17) 0.0504(8) Uani 1 1 d . . . . .
H5 H 0.2866 0.2003 0.3933 0.060 Uiso 1 1 calc R . . . .
C9 C 0.1612(4) 0.6526(4) 0.41256(17) 0.0536(9) Uani 1 1 d . . . . .
C8 C 0.1065(4) 0.6872(5) 0.34345(18) 0.0583(9) Uani 1 1 d . . . . .
H8 H 0.0641 0.8113 0.3303 0.070 Uiso 1 1 calc R . . . .
C6 C 0.1813(4) 0.3569(6) 0.31279(18) 0.0572(9) Uani 1 1 d . . . . .
H6 H 0.1861 0.2574 0.2796 0.069 Uiso 1 1 calc R . . . .
C7 C 0.1133(4) 0.5419(6) 0.29311(18) 0.0594(10) Uani 1 1 d . . . . .
H7 H 0.0733 0.5665 0.2469 0.071 Uiso 1 1 calc R . . . .
C12 C 0.2709(6) 0.5829(5) 0.56136(18) 0.0702(12) Uani 1 1 d . . . . .
H12 H 0.3658 0.6561 0.5620 0.084 Uiso 1 1 calc R . . . .
C15 C 0.2751(5) 0.6576(5) 0.68929(18) 0.0623(10) Uani 1 1 d . . . . .
H15A H 0.3410 0.7708 0.6883 0.093 Uiso 1 1 calc GR . . . .
H15B H 0.2955 0.5931 0.7339 0.093 Uiso 1 1 calc GR . . . .
H15C H 0.1722 0.7025 0.6814 0.093 Uiso 1 1 calc GR . . . .
C13 C 0.3009(6) 0.5107(7) 0.63300(19) 0.0841(15) Uani 1 1 d . . . . .
H13 H 0.2096 0.4296 0.6328 0.101 Uiso 1 1 calc R . . . .
C10 C 0.1466(7) 0.8110(5) 0.4668(2) 0.0790(14) Uani 1 1 d . . . . .
H10A H 0.2166 0.9188 0.4613 0.095 Uiso 1 1 calc R . . . .
H10B H 0.0456 0.8665 0.4578 0.095 Uiso 1 1 calc R . . . .
C14 C 0.4089(7) 0.3576(6) 0.6526(2) 0.0867(16) Uani 1 1 d . . . . .
H14A H 0.3759 0.2803 0.6899 0.104 Uiso 1 1 calc R . . . .
H14B H 0.5033 0.4216 0.6715 0.104 Uiso 1 1 calc R . . . .
C11 C 0.1738(8) 0.7445(8) 0.5367(2) 0.109(2) Uani 1 1 d . . . . .
H11A H 0.0759 0.7119 0.5492 0.131 Uiso 1 1 calc R . . . .
H11B H 0.2101 0.8606 0.5644 0.131 Uiso 1 1 calc R . . . .

loop_
_atom_site_aniso_label
_atom_site_aniso_U_11
_atom_site_aniso_U_22
_atom_site_aniso_U_33
_atom_site_aniso_U_23
_atom_site_aniso_U_13
_atom_site_aniso_U_12
O1 0.0760(16) 0.0457(13) 0.0522(15) 0.0011(9) 0.0131(11) 0.0095(11)
C4 0.0582(18) 0.0384(14) 0.0394(16) -0.0029(11) 0.0191(13) -0.0090(12)
C2 0.0567(17) 0.0353(14) 0.0417(16) -0.0109(11) 0.0174(13) -0.0112(12)
C3 0.071(2) 0.0267(13) 0.0386(17) -0.0020(10) 0.0203(14) -0.0063(12)
C1 0.073(2) 0.0327(14) 0.0470(17) 0.0005(11) 0.0224(15) -0.0021(13)
C5 0.0633(19) 0.0477(15) 0.0427(17) -0.0105(12) 0.0164(14) -0.0045(14)
C9 0.084(2) 0.0345(15) 0.0462(19) 0.0031(12) 0.0208(16) -0.0037(14)
C8 0.077(2) 0.0511(17) 0.0491(19) 0.0095(14) 0.0164(16) -0.0041(16)
C6 0.063(2) 0.065(2) 0.0451(19) -0.0139(14) 0.0141(15) -0.0007(16)
C7 0.0605(19) 0.080(2) 0.0384(17) 0.0049(15) 0.0109(14) -0.0075(17)
C12 0.135(4) 0.0402(17) 0.0383(19) -0.0048(13) 0.022(2) 0.0143(19)
C15 0.091(3) 0.0548(19) 0.0438(19) -0.0125(14) 0.0178(17) 0.0060(18)
C13 0.123(4) 0.085(3) 0.041(2) -0.0190(19) 0.001(2) 0.048(3)
C10 0.148(4) 0.0361(16) 0.054(2) -0.0018(14) 0.020(2) 0.012(2)
C14 0.169(5) 0.060(2) 0.0343(19) 0.0014(15) 0.025(2) 0.033(3)
C11 0.178(6) 0.084(3) 0.056(2) -0.029(2) -0.016(3) 0.074(3)

loop_
_atom_type_symbol
_atom_type_description
_atom_type_scat_dispersion_real
_atom_type_scat_dispersion_imag
_atom_type_scat_source
C C 0.0181 0.0091 'International Tables Vol C Tables 4.2.6.8 and 6.1.1.4'
H H 0.0000 0.0000 'International Tables Vol C Tables 4.2.6.8 and 6.1.1.4'
O O 0.0492 0.0322 'International Tables Vol C Tables 4.2.6.8 and 6.1.1.4'

loop_
_geom_angle_atom_site_label_1
_geom_angle_atom_site_label_2
_geom_angle_atom_site_label_3
_geom_angle
_geom_angle_site_symmetry_1
_geom_angle_site_symmetry_3
_geom_angle_publ_flag
C5 C4 C3 120.9(3) . . ?
C9 C4 C3 121.2(3) . . ?
C9 C4 C5 117.9(3) . . ?
C3 C2 H2 117.9 . . ?
C3 C2 C1 124.2(3) . . ?
C1 C2 H2 117.9 . . ?
C4 C3 C12 118.7(3) . . ?
C2 C3 C4 121.7(3) . . ?
C2 C3 C12 119.6(3) . . ?
O1 C1 C2 122.0(3) . . ?
O1 C1 C14 120.9(3) . . ?
C2 C1 C14 117.1(3) . . ?
C4 C5 H5 119.3 . . ?
C6 C5 C4 121.4(3) . . ?
C6 C5 H5 119.3 . . ?
C4 C9 C10 119.6(3) . . ?
C8 C9 C4 120.0(3) . . ?
C8 C9 C10 120.4(3) . . ?
C9 C8 H8 119.2 . . ?
C9 C8 C7 121.6(3) . . ?
C7 C8 H8 119.2 . . ?
C5 C6 H6 120.0 . . ?
C5 C6 C7 120.0(3) . . ?
C7 C6 H6 120.0 . . ?
C8 C7 C6 119.0(3) . . ?
C8 C7 H7 120.5 . . ?
C6 C7 H7 120.5 . . ?
C3 C12 H12 96.6 . . ?
C13 C12 C3 115.0(3) . . ?
C13 C12 H12 96.6 . . ?
C11 C12 C3 115.0(3) . . ?
C11 C12 H12 96.6 . . ?
C11 C12 C13 126.0(3) . . ?
H15A C15 H15B 109.5 . . ?
H15A C15 H15C 109.5 . . ?
H15B C15 H15C 109.5 . . ?
C13 C15 H15A 109.5 . . ?
C13 C15 H15B 109.5 . . ?
C13 C15 H15C 109.5 . . ?
C12 C13 C15 116.7(3) . . ?
C12 C13 H13 98.2 . . ?
C15 C13 H13 98.2 . . ?
C14 C13 C12 121.0(3) . . ?
C14 C13 C15 116.4(3) . . ?
C14 C13 H13 98.2 . . ?
C9 C10 H10A 108.4 . . ?
C9 C10 H10B 108.4 . . ?
H10A C10 H10B 107.5 . . ?
C11 C10 C9 115.4(3) . . ?
C11 C10 H10A 108.4 . . ?
C11 C10 H10B 108.4 . . ?
C1 C14 H14A 108.0 . . ?
C1 C14 H14B 108.0 . . ?
C13 C14 C1 117.3(4) . . ?
C13 C14 H14A 108.0 . . ?
C13 C14 H14B 108.0 . . ?
H14A C14 H14B 107.2 . . ?
C12 C11 H11A 106.1 . . ?
C12 C11 H11B 106.1 . . ?
C10 C11 C12 124.7(4) . . ?
C10 C11 H11A 106.1 . . ?
C10 C11 H11B 106.1 . . ?
H11A C11 H11B 106.3 . . ?

loop_
_geom_bond_atom_site_label_1
_geom_bond_atom_site_label_2
_geom_bond_distance
_geom_bond_site_symmetry_2
_geom_bond_publ_flag
O1 C1 1.227(4) . ?
C4 C3 1.482(4) . ?
C4 C5 1.413(4) . ?
C4 C9 1.408(5) . ?
C2 H2 0.9300 . ?
C2 C3 1.350(4) . ?
C2 C1 1.451(5) . ?
C3 C12 1.515(4) . ?
C1 C14 1.502(4) . ?
C5 H5 0.9300 . ?
C5 C6 1.369(5) . ?
C9 C8 1.377(5) . ?
C9 C10 1.510(4) . ?
C8 H8 0.9300 . ?
C8 C7 1.383(5) . ?
C6 H6 0.9300 . ?
C6 C7 1.403(6) . ?
C7 H7 0.9300 . ?
C12 H12 0.9800 . ?
C12 C13 1.458(5) . ?
C12 C11 1.422(6) . ?
C15 H15A 0.9600 . ?
C15 H15B 0.9600 . ?
C15 H15C 0.9600 . ?
C15 C13 1.510(4) . ?
C13 H13 0.9800 . ?
C13 C14 1.419(6) . ?
C10 H10A 0.9700 . ?
C10 H10B 0.9700 . ?
C10 C11 1.413(6) . ?
C14 H14A 0.9700 . ?
C14 H14B 0.9700 . ?
C11 H11A 0.9700 . ?
C11 H11B 0.9700 . ?
